data_4070093
loop_
_publ_author_name
'M\'enard, Gabriel'
'Jong, Howard'
'Fryzuk, Michael D.'

_publ_section_title
;
 Synthesis and Characterization of a New Thiophene-Bridged
 Diamidophosphine [NPN] Donor Set and Its Coordination Chemistry with
 Zirconium(IV): Unexpected Deprotonation&#x2212;Lithiation Sequence with a
 Mesitylaminothiophene Precursor
;
_journal_issue 17
_journal_name_full Organometallics
_journal_page_first 5253
_journal_paper_doi 10.1021/om900612n
_journal_volume 28
_journal_year 2009
_chemical_formula_moiety 'C13 H14 Br N S'
_chemical_formula_sum 'C13 H14 Br N S'
_chemical_formula_weight 296.22
_chemical_name_systematic
;
 ?
;
_space_group_IT_number 60
_symmetry_cell_setting orthorhombic
_symmetry_space_group_name_Hall '-P 2n 2ab'
_symmetry_space_group_name_H-M 'P b c n'
_atom_sites_solution_hydrogens geom
_atom_sites_solution_primary direct
_atom_sites_solution_secondary difmap
_audit_creation_method SHELXL-97
_cell_angle_alpha 90.00
_cell_angle_beta 90.00
_cell_angle_gamma 90.00
_cell_formula_units_Z 8
_cell_length_a 19.1120(16)
_cell_length_b 7.1497(6)
_cell_length_c 18.9027(15)
_cell_measurement_reflns_used 7637
_cell_measurement_temperature 173(2)
_cell_measurement_theta_max 26.2701
_cell_measurement_theta_min 3.0314
_cell_volume 2583.0(4)
_computing_structure_refinement 'SHELXL-97 (Sheldrick, 1997)'
_diffrn_ambient_temperature 173(2)
_diffrn_measured_fraction_theta_full 0.999
_diffrn_measured_fraction_theta_max 0.999
_diffrn_radiation_monochromator graphite
_diffrn_radiation_source 'fine-focus sealed tube'
_diffrn_radiation_type MoK\a
_diffrn_radiation_wavelength 0.71073
_diffrn_reflns_av_R_equivalents 0.0325
_diffrn_reflns_av_sigmaI/netI 0.0199
_diffrn_reflns_limit_h_max 24
_diffrn_reflns_limit_h_min -24
_diffrn_reflns_limit_k_max 9
_diffrn_reflns_limit_k_min -9
_diffrn_reflns_limit_l_max 24
_diffrn_reflns_limit_l_min -19
_diffrn_reflns_number 26235
_diffrn_reflns_theta_full 27.53
_diffrn_reflns_theta_max 27.53
_diffrn_reflns_theta_min 2.13
_exptl_absorpt_coefficient_mu 3.317
_exptl_absorpt_correction_T_max 0.5504
_exptl_absorpt_correction_T_min 0.4049
_exptl_absorpt_correction_type multi-scan
_exptl_crystal_colour Colorless
_exptl_crystal_density_diffrn 1.523
_exptl_crystal_density_method 'not measured'
_exptl_crystal_description Block
_exptl_crystal_F_000 1200
_exptl_crystal_size_max 0.38
_exptl_crystal_size_mid 0.22
_exptl_crystal_size_min 0.18
_refine_diff_density_max 0.350
_refine_diff_density_min -0.285
_refine_diff_density_rms 0.051
_refine_ls_extinction_method none
_refine_ls_goodness_of_fit_ref 1.009
_refine_ls_hydrogen_treatment mixed
_refine_ls_matrix_type full
_refine_ls_number_parameters 152
_refine_ls_number_reflns 2976
_refine_ls_number_restraints 0
_refine_ls_restrained_S_all 1.009
_refine_ls_R_factor_all 0.0401
_refine_ls_R_factor_gt 0.0265
_refine_ls_shift/su_max 0.002
_refine_ls_shift/su_mean 0.000
_refine_ls_structure_factor_coef Fsqd
_refine_ls_weighting_details 'calc w=1/[\s^2^(Fo^2^)+(0.0297P)^2^+1.3711P] where P=(Fo^2^+2Fc^2^)/3'
_refine_ls_weighting_scheme calc
_refine_ls_wR_factor_gt 0.0603
_refine_ls_wR_factor_ref 0.0655
_reflns_number_gt 2355
_reflns_number_total 2976
_reflns_threshold_expression >2sigma(I)
_cod_data_source_file om900612n_si_002.cif
_cod_data_source_block mf708
_cod_depositor_comments
;
The following automatic conversions were performed:

'_symmetry_cell_setting' value 'Orthorhombic' changed to
'orthorhombic' according to
/home/saulius/struct/CIF-dictionaries/cif_core.dic dictionary named
'cif_core.dic' version 2.4.2 from
2011-04-26.

'_exptl_absorpt_correction_type' value 'Multi-scan'
changed to 'multi-scan' according to
/home/saulius/struct/CIF-dictionaries/cif_core.dic dictionary named
'cif_core.dic' version 2.4.2 from 2011-04-26.

Automatic conversion script
Id: cif_fix_values 1715 2011-07-08 13:25:40Z adriana 
;
_cod_original_sg_symbol_H-M Pbcn
_cod_database_code 4070093

loop_
_symmetry_equiv_pos_as_xyz
'x, y, z'
'-x+1/2, -y+1/2, z+1/2'
'x+1/2, -y+1/2, -z'
'-x, y, -z+1/2'
'-x, -y, -z'
'x-1/2, y-1/2, -z-1/2'
'-x-1/2, y-1/2, z'
'x, -y, z-1/2'

loop_
_atom_site_label
_atom_site_type_symbol
_atom_site_fract_x
_atom_site_fract_y
_atom_site_fract_z
_atom_site_U_iso_or_equiv
_atom_site_adp_type
_atom_site_occupancy
_atom_site_symmetry_multiplicity
_atom_site_calc_flag
_atom_site_refinement_flags
C01 C 0.12373(9) 0.1824(3) 0.15249(10) 0.0295(4) Uani 1 1 d .
C02 C 0.18157(10) 0.3053(3) 0.14356(11) 0.0319(4) Uani 1 1 d .
C03 C 0.20795(11) 0.3745(3) 0.20437(13) 0.0405(5) Uani 1 1 d .
H03 H 0.2465 0.4581 0.2072 0.049 Uiso 1 1 calc R
C04 C 0.10764(10) 0.1642(3) 0.22234(11) 0.0338(4) Uani 1 1 d .
H04 H 0.0702 0.0897 0.2396 0.041 Uiso 1 1 calc R
C05 C 0.02386(9) 0.0126(3) 0.10472(9) 0.0274(4) Uani 1 1 d .
C06 C -0.03518(10) 0.1045(3) 0.07957(10) 0.0295(4) Uani 1 1 d .
C07 C -0.09985(10) 0.0182(3) 0.08676(10) 0.0342(4) Uani 1 1 d .
H07 H -0.1402 0.0778 0.0681 0.041 Uiso 1 1 calc R
C08 C -0.10691(10) -0.1534(3) 0.12063(10) 0.0341(4) Uani 1 1 d .
C09 C -0.04702(10) -0.2403(3) 0.14541(10) 0.0320(4) Uani 1 1 d .
H09 H -0.0513 -0.3571 0.1690 0.038 Uiso 1 1 calc R
C10 C 0.01889(10) -0.1631(3) 0.13705(9) 0.0283(4) Uani 1 1 d .
C11 C 0.08308(11) -0.2700(3) 0.15923(12) 0.0394(5) Uani 1 1 d .
H11A H 0.0702 -0.3997 0.1699 0.059 Uiso 1 1 calc R
H11B H 0.1033 -0.2118 0.2015 0.059 Uiso 1 1 calc R
H11C H 0.1175 -0.2682 0.1208 0.059 Uiso 1 1 calc R
C12 C -0.02930(13) 0.2940(3) 0.04533(11) 0.0426(5) Uani 1 1 d .
H12A H -0.0762 0.3415 0.0345 0.064 Uiso 1 1 calc R
H12B H -0.0022 0.2835 0.0015 0.064 Uiso 1 1 calc R
H12C H -0.0057 0.3805 0.0777 0.064 Uiso 1 1 calc R
C13 C -0.17761(11) -0.2399(4) 0.13156(13) 0.0541(6) Uani 1 1 d .
H13A H -0.1782 -0.3655 0.1108 0.081 Uiso 1 1 calc R
H13B H -0.2133 -0.1623 0.1087 0.081 Uiso 1 1 calc R
H13C H -0.1875 -0.2483 0.1823 0.081 Uiso 1 1 calc R
N01 N 0.09135(9) 0.0942(2) 0.09609(9) 0.0345(4) Uani 1 1 d .
S01 S 0.16257(3) 0.29096(8) 0.27539(3) 0.04206(14) Uani 1 1 d .
Br01 Br 0.214388(12) 0.37431(3) 0.053339(13) 0.04632(9) Uani 1 1 d .
H01 H 0.0966(13) 0.142(3) 0.0603(13) 0.041(7) Uiso 1 1 d .

loop_
_atom_site_aniso_label
_atom_site_aniso_U_11
_atom_site_aniso_U_22
_atom_site_aniso_U_33
_atom_site_aniso_U_23
_atom_site_aniso_U_13
_atom_site_aniso_U_12
C01 0.0293(9) 0.0261(9) 0.0330(10) -0.0008(8) -0.0013(8) -0.0001(7)
C02 0.0295(9) 0.0246(9) 0.0416(11) 0.0046(8) -0.0013(8) 0.0008(8)
C03 0.0353(11) 0.0322(10) 0.0539(13) 0.0032(10) -0.0078(10) -0.0058(9)
C04 0.0324(10) 0.0359(11) 0.0331(10) -0.0036(8) -0.0033(8) -0.0052(8)
C05 0.0333(9) 0.0279(9) 0.0209(9) -0.0042(7) 0.0016(7) -0.0042(8)
C06 0.0428(11) 0.0271(9) 0.0188(8) -0.0025(7) 0.0007(8) 0.0013(8)
C07 0.0336(10) 0.0433(11) 0.0258(10) -0.0036(8) -0.0023(8) 0.0075(9)
C08 0.0326(10) 0.0442(12) 0.0257(9) -0.0041(8) 0.0051(8) -0.0054(9)
C09 0.0409(11) 0.0296(9) 0.0253(9) -0.0012(8) 0.0059(8) -0.0028(8)
C10 0.0333(10) 0.0284(9) 0.0231(9) -0.0035(7) 0.0015(7) 0.0008(7)
C11 0.0419(11) 0.0359(11) 0.0405(12) 0.0015(9) 0.0004(9) 0.0073(9)
C12 0.0652(14) 0.0286(10) 0.0340(11) 0.0017(9) -0.0030(10) 0.0023(10)
C13 0.0366(12) 0.0807(18) 0.0451(14) 0.0048(12) 0.0062(10) -0.0146(12)
N01 0.0391(9) 0.0408(10) 0.0236(9) 0.0001(7) 0.0024(7) -0.0122(8)
S01 0.0438(3) 0.0451(3) 0.0373(3) -0.0055(2) -0.0103(2) -0.0081(2)
Br01 0.04936(14) 0.03719(13) 0.05241(15) 0.01067(10) 0.01140(10) -0.00646(10)

loop_
_atom_type_symbol
_atom_type_description
_atom_type_scat_dispersion_real
_atom_type_scat_dispersion_imag
_atom_type_scat_source
C C 0.0033 0.0016 'International Tables Vol C Tables 4.2.6.8 and 6.1.1.4'
H H 0.0000 0.0000 'International Tables Vol C Tables 4.2.6.8 and 6.1.1.4'
N N 0.0061 0.0033 'International Tables Vol C Tables 4.2.6.8 and 6.1.1.4'
S S 0.1246 0.1234 'International Tables Vol C Tables 4.2.6.8 and 6.1.1.4'
Br Br -0.2901 2.4595 'International Tables Vol C Tables 4.2.6.8 and 6.1.1.4'

loop_
_geom_angle_atom_site_label_1
_geom_angle_atom_site_label_2
_geom_angle_atom_site_label_3
_geom_angle
C04 C01 N01 127.01(18)
C04 C01 C02 110.46(17)
N01 C01 C02 122.51(18)
C03 C02 C01 114.57(18)
C03 C02 Br01 123.45(15)
C01 C02 Br01 121.89(15)
C02 C03 S01 110.61(15)
C02 C03 H03 124.7
S01 C03 H03 124.7
C01 C04 S01 112.27(15)
C01 C04 H04 123.9
S01 C04 H04 123.9
C06 C05 C10 121.23(17)
C06 C05 N01 120.16(17)
C10 C05 N01 118.59(17)
C07 C06 C05 118.66(17)
C07 C06 C12 120.56(19)
C05 C06 C12 120.78(18)
C06 C07 C08 121.58(18)
C06 C07 H07 119.2
C08 C07 H07 119.2
C09 C08 C07 118.15(18)
C09 C08 C13 120.87(19)
C07 C08 C13 121.0(2)
C10 C09 C08 122.32(18)
C10 C09 H09 118.8
C08 C09 H09 118.8
C09 C10 C05 117.99(17)
C09 C10 C11 120.48(17)
C05 C10 C11 121.47(17)
C10 C11 H11A 109.5
C10 C11 H11B 109.5
H11A C11 H11B 109.5
C10 C11 H11C 109.5
H11A C11 H11C 109.5
H11B C11 H11C 109.5
C06 C12 H12A 109.5
C06 C12 H12B 109.5
H12A C12 H12B 109.5
C06 C12 H12C 109.5
H12A C12 H12C 109.5
H12B C12 H12C 109.5
C08 C13 H13A 109.5
C08 C13 H13B 109.5
H13A C13 H13B 109.5
C08 C13 H13C 109.5
H13A C13 H13C 109.5
H13B C13 H13C 109.5
C01 N01 C05 120.19(16)
C01 N01 H01 114.7(18)
C05 N01 H01 113.8(18)
C03 S01 C04 92.07(10)

loop_
_geom_bond_atom_site_label_1
_geom_bond_atom_site_label_2
_geom_bond_distance
C01 C04 1.362(3)
C01 N01 1.385(2)
C01 C02 1.422(3)
C02 C03 1.349(3)
C02 Br01 1.883(2)
C03 S01 1.706(2)
C03 H03 0.9500
C04 S01 1.7113(19)
C04 H04 0.9500
C05 C06 1.389(3)
C05 C10 1.400(3)
C05 N01 1.425(2)
C06 C07 1.388(3)
C06 C12 1.506(3)
C07 C08 1.390(3)
C07 H07 0.9500
C08 C09 1.384(3)
C08 C13 1.500(3)
C09 C10 1.385(3)
C09 H09 0.9500
C10 C11 1.505(3)
C11 H11A 0.9800
C11 H11B 0.9800
C11 H11C 0.9800
C12 H12A 0.9800
C12 H12B 0.9800
C12 H12C 0.9800
C13 H13A 0.9800
C13 H13B 0.9800
C13 H13C 0.9800
N01 H01 0.76(2)

loop_
_geom_torsion_atom_site_label_1
_geom_torsion_atom_site_label_2
_geom_torsion_atom_site_label_3
_geom_torsion_atom_site_label_4
_geom_torsion
C04 C01 C02 C03 0.6(2)
N01 C01 C02 C03 -178.08(18)
C04 C01 C02 Br01 -176.13(14)
N01 C01 C02 Br01 5.2(3)
C01 C02 C03 S01 0.0(2)
Br01 C02 C03 S01 176.68(10)
N01 C01 C04 S01 177.68(16)
C02 C01 C04 S01 -0.9(2)
C10 C05 C06 C07 -0.3(3)
N01 C05 C06 C07 177.89(17)
C10 C05 C06 C12 179.57(17)
N01 C05 C06 C12 -2.3(3)
C05 C06 C07 C08 2.4(3)
C12 C06 C07 C08 -177.45(18)
C06 C07 C08 C09 -2.0(3)
C06 C07 C08 C13 176.57(19)
C07 C08 C09 C10 -0.5(3)
C13 C08 C09 C10 -179.10(19)
C08 C09 C10 C05 2.5(3)
C08 C09 C10 C11 -174.74(18)
C06 C05 C10 C09 -2.1(3)
N01 C05 C10 C09 179.70(16)
C06 C05 C10 C11 175.13(17)
N01 C05 C10 C11 -3.1(3)
C04 C01 N01 C05 17.8(3)
C02 C01 N01 C05 -163.74(18)
C06 C05 N01 C01 102.2(2)
C10 C05 N01 C01 -79.6(2)
C02 C03 S01 C04 -0.45(17)
C01 C04 S01 C03 0.81(16)

loop_
_cod_related_entry_id
_cod_related_entry_database
_cod_related_entry_code
1 ChemSpider 30659750
